data_7220552
loop_
_publ_author_name
'Maity, Kartik'
'Kundu, Tanay'
'Banerjee, Rahul'
'Biradha, Kumar'

_publ_section_title
;
 One-dimensional water cages with repeat units of (H2O)24resembling
 pagodane trapped in a 3D coordination polymer: proton conduction and
 tunable luminescence emission by adsorption of anionic dyes
;
_journal_issue 24
_journal_name_full CrystEngComm
_journal_page_first 4439
_journal_paper_doi 10.1039/C5CE00969C
_journal_volume 17
_journal_year 2015
_chemical_formula_sum 'C50 H56 Cd2 N8 O14'
_chemical_formula_weight 1217.83
_chemical_name_systematic
; 
 ? 
;
_space_group_IT_number 2
_symmetry_cell_setting triclinic
_symmetry_space_group_name_Hall '-P 1'
_symmetry_space_group_name_H-M 'P -1'
_atom_sites_solution_hydrogens geom
_atom_sites_solution_primary direct
_atom_sites_solution_secondary difmap
_audit_creation_method SHELXL-97
_audit_update_record
;
2015-04-06 deposited with the CCDC.
2015-05-22 downloaded from the CCDC.
;
_cell_angle_alpha 104.922(4)
_cell_angle_beta 109.154(5)
_cell_angle_gamma 95.153(4)
_cell_formula_units_Z 1
_cell_length_a 10.1490(5)
_cell_length_b 10.2936(5)
_cell_length_c 13.6107(7)
_cell_measurement_temperature 293(2)
_cell_measurement_theta_max 25.49
_cell_measurement_theta_min 1.66
_cell_volume 1274.01(12)
_computing_structure_refinement 'SHELXL-97 (Sheldrick, 1997)'
_computing_structure_solution 'SHELXS-97 (Sheldrick, 1990)'
_diffrn_ambient_temperature 293(2)
_diffrn_measured_fraction_theta_full 0.990
_diffrn_measured_fraction_theta_max 0.990
_diffrn_radiation_monochromator graphite
_diffrn_radiation_source 'fine-focus sealed tube'
_diffrn_radiation_type MoK\a
_diffrn_radiation_wavelength 0.71073
_diffrn_reflns_av_R_equivalents 0.0264
_diffrn_reflns_av_sigmaI/netI 0.0530
_diffrn_reflns_limit_h_max 12
_diffrn_reflns_limit_h_min -9
_diffrn_reflns_limit_k_max 12
_diffrn_reflns_limit_k_min -12
_diffrn_reflns_limit_l_max 16
_diffrn_reflns_limit_l_min -16
_diffrn_reflns_number 6915
_diffrn_reflns_theta_full 25.49
_diffrn_reflns_theta_max 25.49
_diffrn_reflns_theta_min 1.66
_exptl_absorpt_coefficient_mu 0.909
_exptl_absorpt_correction_T_max 0.913
_exptl_absorpt_correction_T_min 0.858
_exptl_absorpt_correction_type empirical
_exptl_absorpt_process_details sadabs
_exptl_crystal_colour colourless
_exptl_crystal_density_diffrn 1.587
_exptl_crystal_density_method 'not measured'
_exptl_crystal_description Plates
_exptl_crystal_F_000 620
_exptl_crystal_size_max 0.20
_exptl_crystal_size_mid 0.14
_exptl_crystal_size_min 0.10
_refine_diff_density_max 0.736
_refine_diff_density_min -0.657
_refine_diff_density_rms 0.098
_refine_ls_extinction_method none
_refine_ls_goodness_of_fit_ref 1.450
_refine_ls_hydrogen_treatment mixed
_refine_ls_matrix_type full
_refine_ls_number_parameters 334
_refine_ls_number_reflns 4698
_refine_ls_number_restraints 0
_refine_ls_restrained_S_all 1.450
_refine_ls_R_factor_all 0.0411
_refine_ls_R_factor_gt 0.0373
_refine_ls_shift/su_max 0.001
_refine_ls_shift/su_mean 0.000
_refine_ls_structure_factor_coef Fsqd
_refine_ls_weighting_details 'calc w=1/[\s^2^(Fo^2^)+(0.0100P)^2^+0.0000P] where P=(Fo^2^+2Fc^2^)/3'
_refine_ls_weighting_scheme calc
_refine_ls_wR_factor_gt 0.0785
_refine_ls_wR_factor_ref 0.0801
_reflns_number_gt 4305
_reflns_number_total 4698
_reflns_threshold_expression >2sigma(I)
_cod_data_source_file c5ce00969c2.cif
_cod_data_source_block kk
_cod_depositor_comments
;
The following automatic conversions were performed:

'_symmetry_cell_setting' value 'Triclinic' changed to 'triclinic'
according to
/usr/data/users/saulius/crontab/automatic-downloads/rss-feeds/RSC/lib/dictionaries/cif_core.dic
dictionary named 'cif_core.dic' version 2.4.2 from 2011-04-26.

Automatic conversion script
Id: cif_fix_values 3271 2015-04-21 07:52:19Z andrius 

 Adding full bibliography for 7220551--7220552.cif.
;
_cod_original_cell_volume 1274.01(11)
_cod_original_sg_symbol_H-M P-1
_cod_database_code 7220552

loop_
_symmetry_equiv_pos_as_xyz
'x, y, z'
'-x, -y, -z'

loop_
_atom_site_label
_atom_site_type_symbol
_atom_site_fract_x
_atom_site_fract_y
_atom_site_fract_z
_atom_site_U_iso_or_equiv
_atom_site_adp_type
_atom_site_occupancy
_atom_site_symmetry_multiplicity
_atom_site_calc_flag
_atom_site_refinement_flags
Cd1 Cd 0.85253(3) 0.58322(3) 0.401141(19) 0.01348(9) Uani 1 1 d .
O101 O 0.9101(3) 0.8206(2) 0.40203(18) 0.0182(6) Uani 1 1 d .
O102 O 1.0570(3) 0.6783(2) 0.38540(18) 0.0153(5) Uani 1 1 d .
C100 C 1.0246(4) 0.7963(4) 0.3929(3) 0.0147(8) Uani 1 1 d .
C101 C 1.1286(4) 0.9097(4) 0.3911(3) 0.0219(9) Uani 1 1 d .
H10A H 1.2108 0.8752 0.3838 0.033 Uiso 1 1 calc R
H10B H 1.1568 0.9835 0.4580 0.033 Uiso 1 1 calc R
H10C H 1.0843 0.9423 0.3306 0.033 Uiso 1 1 calc R
O201 O 1.0069(3) 0.3614(3) 0.41303(18) 0.0208(6) Uani 1 1 d .
O202 O 0.7754(3) 0.3597(2) 0.36396(18) 0.0192(6) Uani 1 1 d .
C200 C 0.8796(4) 0.2991(4) 0.3782(2) 0.0149(8) Uani 1 1 d .
C201 C 0.8471(4) 0.1454(4) 0.3470(3) 0.0233(9) Uani 1 1 d .
H20A H 0.7463 0.1143 0.3222 0.035 Uiso 1 1 calc R
H20B H 0.8937 0.1167 0.4093 0.035 Uiso 1 1 calc R
H20C H 0.8805 0.1071 0.2895 0.035 Uiso 1 1 calc R
N11A N 0.6665(3) 0.6357(3) 0.4543(2) 0.0134(6) Uani 1 1 d .
N12A N 0.2741(3) 0.5450(3) 0.3461(2) 0.0135(6) Uani 1 1 d .
H12A H 0.2099 0.5800 0.3666 0.016 Uiso 1 1 calc R
C11A C 0.4156(4) 0.6043(3) 0.4138(3) 0.0131(8) Uani 1 1 d .
C12A C 0.5332(4) 0.5736(3) 0.3883(3) 0.0135(8) Uani 1 1 d .
H12B H 0.5189 0.5072 0.3229 0.016 Uiso 1 1 calc R
C13A C 0.6879(4) 0.7312(4) 0.5495(3) 0.0167(8) Uani 1 1 d .
H13A H 0.7804 0.7741 0.5955 0.020 Uiso 1 1 calc R
C14A C 0.5764(4) 0.7676(4) 0.5812(3) 0.0180(8) Uani 1 1 d .
H14A H 0.5936 0.8341 0.6472 0.022 Uiso 1 1 calc R
C15A C 0.4392(4) 0.7033(3) 0.5131(3) 0.0156(8) Uani 1 1 d .
H15A H 0.3630 0.7258 0.5331 0.019 Uiso 1 1 calc R
O21A O 0.3059(3) 0.3756(2) 0.21536(17) 0.0169(6) Uani 1 1 d .
C21A C 0.2266(4) 0.4390(4) 0.2524(3) 0.0149(8) Uani 1 1 d .
C22A C 0.0666(4) 0.4056(3) 0.1924(3) 0.0149(8) Uani 1 1 d .
H22A H 0.0328 0.3076 0.1706 0.018 Uiso 1 1 calc .
H22B H 0.0205 0.4504 0.2404 0.018 Uiso 1 1 calc .
C23A C 0.0300(4) 0.4543(3) 0.0926(3) 0.0132(8) Uani 1 1 d .
C24A C -0.0172(4) 0.3609(3) -0.0122(3) 0.0140(8) Uani 1 1 d .
H24A H -0.0289 0.2674 -0.0210 0.017 Uiso 1 1 calc R
C25A C 0.0467(4) 0.5939(3) 0.1034(3) 0.0140(8) Uani 1 1 d .
H25A H 0.0781 0.6574 0.1726 0.017 Uiso 1 1 calc R
N11B N 0.7302(3) 0.5333(3) 0.2035(2) 0.0160(7) Uani 1 1 d .
N12B N 0.6950(3) 0.7177(3) -0.0009(2) 0.0162(7) Uani 1 1 d .
H12C H 0.7103 0.6984 -0.0611 0.019 Uiso 1 1 calc R
C11B C 0.6919(4) 0.6102(4) 0.0462(3) 0.0150(8) Uani 1 1 d .
C12B C 0.7290(4) 0.6353(4) 0.1584(3) 0.0160(8) Uani 1 1 d .
H12D H 0.7537 0.7255 0.2035 0.019 Uiso 1 1 calc R
C13B C 0.6928(4) 0.4030(4) 0.1368(3) 0.0175(8) Uani 1 1 d .
H13B H 0.6908 0.3319 0.1671 0.021 Uiso 1 1 calc R
C14B C 0.6572(4) 0.3713(4) 0.0253(3) 0.0176(8) Uani 1 1 d .
H14B H 0.6338 0.2805 -0.0183 0.021 Uiso 1 1 calc R
C15B C 0.6568(4) 0.4758(4) -0.0205(3) 0.0169(8) Uani 1 1 d .
H15B H 0.6333 0.4565 -0.0955 0.020 Uiso 1 1 calc R
O21B O 0.6471(3) 0.8877(2) 0.11998(19) 0.0243(6) Uani 1 1 d .
C21B C 0.6767(4) 0.8473(4) 0.0379(3) 0.0186(8) Uani 1 1 d .
C22B C 0.7006(4) 0.9415(4) -0.0269(3) 0.0211(9) Uani 1 1 d .
H22C H 0.6437 0.8986 -0.1036 0.025 Uiso 1 1 calc .
H22D H 0.6698 1.0265 -0.0025 0.025 Uiso 1 1 calc .
C23B C 0.8551(4) 0.9725(3) -0.0130(3) 0.0170(8) Uani 1 1 d .
C24B C 0.8963(4) 0.9666(4) -0.1020(3) 0.0196(9) Uani 1 1 d .
H24B H 0.8268 0.9438 -0.1715 0.024 Uiso 1 1 calc R
C25B C 0.9626(4) 1.0063(4) 0.0896(3) 0.0208(9) Uani 1 1 d .
H25B H 0.9388 1.0106 0.1506 0.025 Uiso 1 1 calc R
O1M O 0.5299(3) 0.0423(3) 0.7624(2) 0.0362(8) Uani 1 1 d .
C1M C 0.5044(6) 0.1325(5) 0.6966(4) 0.0451(13) Uani 1 1 d .

loop_
_atom_site_aniso_label
_atom_site_aniso_U_11
_atom_site_aniso_U_22
_atom_site_aniso_U_33
_atom_site_aniso_U_23
_atom_site_aniso_U_13
_atom_site_aniso_U_12
Cd1 0.01160(15) 0.01528(16) 0.01327(14) 0.00377(11) 0.00525(10) 0.00014(11)
O101 0.0159(15) 0.0174(14) 0.0210(13) 0.0040(11) 0.0079(11) 0.0027(11)
O102 0.0156(14) 0.0127(13) 0.0184(12) 0.0036(10) 0.0080(10) 0.0026(11)
C100 0.014(2) 0.018(2) 0.0085(16) 0.0021(15) 0.0019(14) -0.0002(16)
C101 0.022(2) 0.016(2) 0.028(2) 0.0074(17) 0.0100(17) 0.0030(17)
O201 0.0172(15) 0.0270(15) 0.0158(12) 0.0054(11) 0.0060(11) -0.0033(12)
O202 0.0207(15) 0.0183(14) 0.0202(13) 0.0080(11) 0.0075(11) 0.0054(12)
C200 0.022(2) 0.017(2) 0.0067(16) 0.0027(15) 0.0069(15) 0.0021(17)
C201 0.027(2) 0.018(2) 0.0203(19) 0.0015(17) 0.0069(17) 0.0020(17)
N11A 0.0147(17) 0.0135(16) 0.0124(14) 0.0034(12) 0.0069(12) -0.0005(13)
N12A 0.0110(16) 0.0173(16) 0.0115(14) 0.0015(12) 0.0049(12) 0.0055(13)
C11A 0.0143(19) 0.0134(19) 0.0125(17) 0.0063(15) 0.0044(14) 0.0020(15)
C12A 0.0137(19) 0.0122(19) 0.0123(17) 0.0030(15) 0.0028(14) 0.0011(15)
C13A 0.014(2) 0.016(2) 0.0162(18) 0.0047(16) 0.0022(15) -0.0022(15)
C14A 0.019(2) 0.017(2) 0.0148(18) 0.0005(15) 0.0067(15) 0.0025(16)
C15A 0.016(2) 0.017(2) 0.0160(17) 0.0056(15) 0.0075(15) 0.0061(16)
O21A 0.0162(14) 0.0197(14) 0.0126(12) 0.0010(11) 0.0046(10) 0.0058(11)
C21A 0.020(2) 0.016(2) 0.0116(17) 0.0102(15) 0.0052(15) 0.0023(16)
C22A 0.015(2) 0.0142(19) 0.0142(17) 0.0039(15) 0.0042(15) 0.0026(15)
C23A 0.0079(18) 0.017(2) 0.0139(17) 0.0043(15) 0.0035(14) 0.0014(15)
C24A 0.0124(19) 0.0104(18) 0.0170(18) 0.0030(15) 0.0034(15) 0.0017(15)
C25A 0.0112(19) 0.0139(19) 0.0111(17) -0.0018(14) 0.0013(14) 0.0007(15)
N11B 0.0134(17) 0.0176(17) 0.0147(15) 0.0032(13) 0.0045(12) -0.0002(13)
N12B 0.0204(18) 0.0159(17) 0.0141(15) 0.0028(13) 0.0100(13) 0.0024(14)
C11B 0.0104(19) 0.020(2) 0.0172(18) 0.0065(16) 0.0075(15) 0.0033(16)
C12B 0.013(2) 0.018(2) 0.0155(18) 0.0031(15) 0.0054(15) -0.0006(16)
C13B 0.014(2) 0.016(2) 0.0219(19) 0.0060(16) 0.0057(15) 0.0000(16)
C14B 0.011(2) 0.015(2) 0.0195(18) -0.0001(16) 0.0019(15) -0.0024(15)
C15B 0.012(2) 0.021(2) 0.0140(17) 0.0016(16) 0.0031(15) 0.0004(16)
O21B 0.0332(18) 0.0212(15) 0.0207(14) 0.0038(12) 0.0150(13) 0.0043(13)
C21B 0.014(2) 0.018(2) 0.0200(19) 0.0045(16) 0.0031(16) -0.0004(16)
C22B 0.021(2) 0.021(2) 0.024(2) 0.0090(17) 0.0091(17) 0.0034(17)
C23B 0.019(2) 0.0121(19) 0.0228(19) 0.0073(16) 0.0098(16) 0.0013(16)
C24B 0.021(2) 0.016(2) 0.0175(18) 0.0040(16) 0.0046(16) -0.0011(16)
C25B 0.027(2) 0.018(2) 0.0210(19) 0.0069(17) 0.0142(17) -0.0001(18)
O1M 0.047(2) 0.0351(18) 0.0417(17) 0.0225(15) 0.0245(15) 0.0200(15)
C1M 0.065(4) 0.046(3) 0.048(3) 0.036(3) 0.032(3) 0.022(3)

loop_
_atom_type_symbol
_atom_type_description
_atom_type_scat_dispersion_real
_atom_type_scat_dispersion_imag
_atom_type_scat_source
C C 0.0033 0.0016 'International Tables Vol C Tables 4.2.6.8 and 6.1.1.4'
H H 0.0000 0.0000 'International Tables Vol C Tables 4.2.6.8 and 6.1.1.4'
Cd Cd -0.8075 1.2024 'International Tables Vol C Tables 4.2.6.8 and 6.1.1.4'
N N 0.0061 0.0033 'International Tables Vol C Tables 4.2.6.8 and 6.1.1.4'
O O 0.0106 0.0060 'International Tables Vol C Tables 4.2.6.8 and 6.1.1.4'

loop_
_geom_angle_atom_site_label_1
_geom_angle_atom_site_label_2
_geom_angle_atom_site_label_3
_geom_angle
_geom_angle_site_symmetry_1
_geom_angle_site_symmetry_3
O202 Cd1 N11A 91.27(9) . .
O202 Cd1 O102 125.27(9) . .
N11A Cd1 O102 143.41(9) . .
O202 Cd1 O201 100.05(8) . 2_766
N11A Cd1 O201 87.45(9) . 2_766
O102 Cd1 O201 84.52(8) . 2_766
O202 Cd1 N11B 83.04(9) . .
N11A Cd1 N11B 98.25(10) . .
O102 Cd1 N11B 89.03(9) . .
O201 Cd1 N11B 173.50(9) 2_766 .
O202 Cd1 O101 168.25(8) . .
N11A Cd1 O101 89.74(9) . .
O102 Cd1 O101 55.00(8) . .
O201 Cd1 O101 91.69(8) 2_766 .
N11B Cd1 O101 85.23(9) . .
O202 Cd1 C100 151.72(10) . .
N11A Cd1 C100 116.42(10) . .
O102 Cd1 C100 27.75(9) . .
O201 Cd1 C100 87.50(9) 2_766 .
N11B Cd1 C100 87.15(9) . .
O101 Cd1 C100 27.26(9) . .
C100 O101 Cd1 88.5(2) . .
C100 O102 Cd1 94.6(2) . .
O101 C100 O102 121.9(3) . .
O101 C100 C101 119.4(3) . .
O102 C100 C101 118.8(3) . .
O101 C100 Cd1 64.22(18) . .
O102 C100 Cd1 57.66(17) . .
C101 C100 Cd1 176.0(3) . .
C100 C101 H10A 109.5 . .
C100 C101 H10B 109.5 . .
H10A C101 H10B 109.5 . .
C100 C101 H10C 109.5 . .
H10A C101 H10C 109.5 . .
H10B C101 H10C 109.5 . .
C200 O201 Cd1 119.9(2) . 2_766
C200 O202 Cd1 109.6(2) . .
O201 C200 O202 122.9(3) . .
O201 C200 C201 119.8(3) . .
O202 C200 C201 117.2(3) . .
C200 C201 H20A 109.5 . .
C200 C201 H20B 109.5 . .
H20A C201 H20B 109.5 . .
C200 C201 H20C 109.5 . .
H20A C201 H20C 109.5 . .
H20B C201 H20C 109.5 . .
C12A N11A C13A 118.9(3) . .
C12A N11A Cd1 119.8(2) . .
C13A N11A Cd1 121.3(2) . .
C21A N12A C11A 127.6(3) . .
C21A N12A H12A 116.2 . .
C11A N12A H12A 116.2 . .
C12A C11A N12A 124.7(3) . .
C12A C11A C15A 117.9(3) . .
N12A C11A C15A 117.4(3) . .
N11A C12A C11A 122.7(3) . .
N11A C12A H12B 118.7 . .
C11A C12A H12B 118.7 . .
N11A C13A C14A 122.1(3) . .
N11A C13A H13A 119.0 . .
C14A C13A H13A 119.0 . .
C15A C14A C13A 118.8(3) . .
C15A C14A H14A 120.6 . .
C13A C14A H14A 120.6 . .
C14A C15A C11A 119.7(3) . .
C14A C15A H15A 120.2 . .
C11A C15A H15A 120.2 . .
O21A C21A N12A 123.4(3) . .
O21A C21A C22A 121.5(3) . .
N12A C21A C22A 115.1(3) . .
C23A C22A C21A 109.4(3) . .
C23A C22A H22A 109.8 . .
C21A C22A H22A 109.8 . .
C23A C22A H22B 109.8 . .
C21A C22A H22B 109.8 . .
H22A C22A H22B 108.2 . .
C25A C23A C24A 118.5(3) . .
C25A C23A C22A 120.6(3) . .
C24A C23A C22A 120.8(3) . .
C23A C24A C25A 120.6(3) . 2_565
C23A C24A H24A 119.7 . .
C25A C24A H24A 119.7 2_565 .
C23A C25A C24A 120.9(3) . 2_565
C23A C25A H25A 119.6 . .
C24A C25A H25A 119.6 2_565 .
C13B N11B C12B 118.2(3) . .
C13B N11B Cd1 120.5(2) . .
C12B N11B Cd1 119.6(2) . .
C21B N12B C11B 127.5(3) . .
C21B N12B H12C 116.2 . .
C11B N12B H12C 116.2 . .
C15B C11B C12B 118.8(3) . .
C15B C11B N12B 119.1(3) . .
C12B C11B N12B 122.1(3) . .
N11B C12B C11B 122.1(3) . .
N11B C12B H12D 118.9 . .
C11B C12B H12D 118.9 . .
N11B C13B C14B 122.5(3) . .
N11B C13B H13B 118.7 . .
C14B C13B H13B 118.7 . .
C15B C14B C13B 119.1(3) . .
C15B C14B H14B 120.4 . .
C13B C14B H14B 120.4 . .
C14B C15B C11B 119.2(3) . .
C14B C15B H15B 120.4 . .
C11B C15B H15B 120.4 . .
O21B C21B N12B 123.6(3) . .
O21B C21B C22B 122.2(3) . .
N12B C21B C22B 114.2(3) . .
C23B C22B C21B 111.5(3) . .
C23B C22B H22C 109.3 . .
C21B C22B H22C 109.3 . .
C23B C22B H22D 109.3 . .
C21B C22B H22D 109.3 . .
H22C C22B H22D 108.0 . .
C24B C23B C25B 117.3(3) . .
C24B C23B C22B 121.6(3) . .
C25B C23B C22B 121.1(3) . .
C25B C24B C23B 121.7(3) 2_775 .
C25B C24B H24B 119.2 2_775 .
C23B C24B H24B 119.2 . .
C24B C25B C23B 121.0(3) 2_775 .
C24B C25B H25B 119.5 2_775 .
C23B C25B H25B 119.5 . .

loop_
_geom_bond_atom_site_label_1
_geom_bond_atom_site_label_2
_geom_bond_distance
_geom_bond_site_symmetry_2
Cd1 O202 2.232(2) .
Cd1 N11A 2.293(3) .
Cd1 O102 2.312(2) .
Cd1 O201 2.346(2) 2_766
Cd1 N11B 2.454(3) .
Cd1 O101 2.457(2) .
Cd1 C100 2.728(4) .
O101 C100 1.250(4) .
O102 C100 1.274(4) .
C100 C101 1.512(5) .
C101 H10A 0.9600 .
C101 H10B 0.9600 .
C101 H10C 0.9600 .
O201 C200 1.264(4) .
O201 Cd1 2.346(2) 2_766
O202 C200 1.261(4) .
C200 C201 1.504(5) .
C201 H20A 0.9600 .
C201 H20B 0.9600 .
C201 H20C 0.9600 .
N11A C12A 1.341(4) .
N11A C13A 1.347(4) .
N12A C21A 1.355(4) .
N12A C11A 1.403(4) .
N12A H12A 0.8600 .
C11A C12A 1.388(5) .
C11A C15A 1.399(4) .
C12A H12B 0.9300 .
C13A C14A 1.385(5) .
C13A H13A 0.9300 .
C14A C15A 1.381(5) .
C14A H14A 0.9300 .
C15A H15A 0.9300 .
O21A C21A 1.232(4) .
C21A C22A 1.519(5) .
C22A C23A 1.513(4) .
C22A H22A 0.9700 .
C22A H22B 0.9700 .
C23A C25A 1.394(5) .
C23A C24A 1.397(4) .
C24A C25A 1.388(4) 2_565
C24A H24A 0.9300 .
C25A C24A 1.388(4) 2_565
C25A H25A 0.9300 .
N11B C13B 1.350(4) .
N11B C12B 1.345(4) .
N12B C21B 1.357(4) .
N12B C11B 1.417(4) .
N12B H12C 0.8600 .
C11B C15B 1.385(5) .
C11B C12B 1.393(4) .
C12B H12D 0.9300 .
C13B C14B 1.380(5) .
C13B H13B 0.9300 .
C14B C15B 1.375(5) .
C14B H14B 0.9300 .
C15B H15B 0.9300 .
O21B C21B 1.231(4) .
C21B C22B 1.521(5) .
C22B C23B 1.511(5) .
C22B H22C 0.9700 .
C22B H22D 0.9700 .
C23B C24B 1.394(5) .
C23B C25B 1.393(5) .
C24B C25B 1.380(5) 2_775
C24B H24B 0.9300 .
C25B C24B 1.380(5) 2_775
C25B H25B 0.9300 .
O1M C1M 1.432(4) .

loop_
_geom_torsion_atom_site_label_1
_geom_torsion_atom_site_label_2
_geom_torsion_atom_site_label_3
_geom_torsion_atom_site_label_4
_geom_torsion
_geom_torsion_site_symmetry_1
_geom_torsion_site_symmetry_4
O202 Cd1 O101 C100 -96.3(5) . .
N11A Cd1 O101 C100 168.66(19) . .
O102 Cd1 O101 C100 -0.89(17) . .
O201 Cd1 O101 C100 81.22(19) 2_766 .
N11B Cd1 O101 C100 -93.04(19) . .
O202 Cd1 O102 C100 166.49(17) . .
N11A Cd1 O102 C100 -16.9(3) . .
O201 Cd1 O102 C100 -95.06(19) 2_766 .
N11B Cd1 O102 C100 85.73(19) . .
O101 Cd1 O102 C100 0.87(17) . .
Cd1 O101 C100 O102 1.6(3) . .
Cd1 O101 C100 C101 -178.2(3) . .
Cd1 O102 C100 O101 -1.7(3) . .
Cd1 O102 C100 C101 178.1(3) . .
O202 Cd1 C100 O101 154.71(18) . .
N11A Cd1 C100 O101 -12.7(2) . .
O102 Cd1 C100 O101 178.4(3) . .
O201 Cd1 C100 O101 -98.59(19) 2_766 .
N11B Cd1 C100 O101 85.11(19) . .
O202 Cd1 C100 O102 -23.7(3) . .
N11A Cd1 C100 O102 168.87(17) . .
O201 Cd1 C100 O102 82.97(18) 2_766 .
N11B Cd1 C100 O102 -93.33(19) . .
O101 Cd1 C100 O102 -178.4(3) . .
O202 Cd1 C100 C101 -49(4) . .
N11A Cd1 C100 C101 143(3) . .
O102 Cd1 C100 C101 -26(3) . .
O201 Cd1 C100 C101 57(3) 2_766 .
N11B Cd1 C100 C101 -119(3) . .
O101 Cd1 C100 C101 156(4) . .
N11A Cd1 O202 C200 -150.5(2) . .
O102 Cd1 O202 C200 27.5(2) . .
O201 Cd1 O202 C200 -62.9(2) 2_766 .
N11B Cd1 O202 C200 111.3(2) . .
O101 Cd1 O202 C200 114.6(4) . .
C100 Cd1 O202 C200 40.8(3) . .
Cd1 O201 C200 O202 97.4(3) 2_766 .
Cd1 O201 C200 C201 -85.4(3) 2_766 .
Cd1 O202 C200 O201 2.9(4) . .
Cd1 O202 C200 C201 -174.5(2) . .
O202 Cd1 N11A C12A -51.3(2) . .
O102 Cd1 N11A C12A 131.4(2) . .
O201 Cd1 N11A C12A -151.3(2) 2_766 .
N11B Cd1 N11A C12A 31.8(2) . .
O101 Cd1 N11A C12A 117.0(2) . .
C100 Cd1 N11A C12A 122.8(2) . .
O202 Cd1 N11A C13A 130.7(3) . .
O102 Cd1 N11A C13A -46.6(3) . .
O201 Cd1 N11A C13A 30.6(3) 2_766 .
N11B Cd1 N11A C13A -146.2(2) . .
O101 Cd1 N11A C13A -61.1(3) . .
C100 Cd1 N11A C13A -55.3(3) . .
C21A N12A C11A C12A 8.1(5) . .
C21A N12A C11A C15A -173.1(3) . .
C13A N11A C12A C11A 0.5(5) . .
Cd1 N11A C12A C11A -177.6(2) . .
N12A C11A C12A N11A 178.1(3) . .
C15A C11A C12A N11A -0.7(5) . .
C12A N11A C13A C14A -0.3(5) . .
Cd1 N11A C13A C14A 177.8(2) . .
N11A C13A C14A C15A 0.3(5) . .
C13A C14A C15A C11A -0.5(5) . .
C12A C11A C15A C14A 0.7(5) . .
N12A C11A C15A C14A -178.2(3) . .
C11A N12A C21A O21A 2.8(5) . .
C11A N12A C21A C22A -175.2(3) . .
O21A C21A C22A C23A -72.3(4) . .
N12A C21A C22A C23A 105.8(3) . .
C21A C22A C23A C25A -69.8(4) . .
C21A C22A C23A C24A 108.3(4) . .
C25A C23A C24A C25A -0.1(6) . 2_565
C22A C23A C24A C25A -178.1(3) . 2_565
C24A C23A C25A C24A 0.1(6) . 2_565
C22A C23A C25A C24A 178.1(3) . 2_565
O202 Cd1 N11B C13B -16.1(3) . .
N11A Cd1 N11B C13B -106.4(3) . .
O102 Cd1 N11B C13B 109.6(3) . .
O201 Cd1 N11B C13B 102.6(8) 2_766 .
O101 Cd1 N11B C13B 164.6(3) . .
C100 Cd1 N11B C13B 137.3(3) . .
O202 Cd1 N11B C12B 179.1(3) . .
N11A Cd1 N11B C12B 88.8(3) . .
O102 Cd1 N11B C12B -55.2(3) . .
O201 Cd1 N11B C12B -62.2(9) 2_766 .
O101 Cd1 N11B C12B -0.3(3) . .
C100 Cd1 N11B C12B -27.5(3) . .
C21B N12B C11B C15B 154.7(4) . .
C21B N12B C11B C12B -28.1(5) . .
C13B N11B C12B C11B -0.6(5) . .
Cd1 N11B C12B C11B 164.6(3) . .
C15B C11B C12B N11B -0.8(5) . .
N12B C11B C12B N11B -177.9(3) . .
C12B N11B C13B C14B 1.7(5) . .
Cd1 N11B C13B C14B -163.3(3) . .
N11B C13B C14B C15B -1.4(6) . .
C13B C14B C15B C11B -0.1(5) . .
C12B C11B C15B C14B 1.1(5) . .
N12B C11B C15B C14B 178.4(3) . .
C11B N12B C21B O21B -3.7(6) . .
C11B N12B C21B C22B 174.4(3) . .
O21B C21B C22B C23B 109.2(4) . .
N12B C21B C22B C23B -68.9(4) . .
C21B C22B C23B C24B 134.2(3) . .
C21B C22B C23B C25B -44.8(5) . .
C25B C23B C24B C25B -0.4(6) . 2_775
C22B C23B C24B C25B -179.4(3) . 2_775
C24B C23B C25B C24B 0.3(6) . 2_775
C22B C23B C25B C24B 179.5(3) . 2_775
